data_1558194
loop_
_publ_author_name
'Ryzhkova, Yuliya E.'
'Ryzhkov, Fedor V.'
'Elinson, Michail N.'

_publ_section_title
;
 3-(4-Bromophenyl)-4-{[3-hydroxy-6-(hydroxymethyl)-4-oxo-4H-pyran-2-yl](m-tolyl)methyl}isoxazol-5(2H)-one
;
_journal_issue 2
_journal_name_full Molbank
_journal_page_first M1135
_journal_paper_doi 10.3390/M1135
_journal_volume 2020
_journal_year 2020
_chemical_formula_moiety 'C23 H18 Br N O6'
_chemical_formula_sum 'C23 H18 Br N O6'
_chemical_formula_weight 484.29
_space_group_crystal_system monoclinic
_space_group_IT_number 14
_space_group_name_Hall '-P 2yn'
_space_group_name_H-M_alt 'P 1 21/n 1'
_atom_sites_solution_hydrogens mixed
_atom_sites_solution_primary direct
_atom_sites_solution_secondary difmap
_audit_creation_method SHELXL-2018/3
_cell_angle_alpha 90
_cell_angle_beta 92.1209(7)
_cell_angle_gamma 90
_cell_formula_units_Z 4
_cell_length_a 9.4765(3)
_cell_length_b 9.2067(3)
_cell_length_c 24.1253(7)
_cell_measurement_reflns_used 9988
_cell_measurement_temperature 100(2)
_cell_measurement_theta_max 31.82
_cell_measurement_theta_min 2.34
_cell_volume 2103.43(11)
_computing_cell_refinement 'SAINT (Bruker, 2018)'
_computing_data_collection '<i>APEX3</i> (Bruker, 2018)'
_computing_data_reduction 'SAINT (Bruker, 2018)'
_computing_molecular_graphics
;
SHELXTL (Sheldrick, Acta Cryst., 2008, A64, 112-122)
;
_computing_publication_material
;
SHELXTL (Sheldrick, Acta Cryst., 2008, A64, 112-122)
;
_computing_structure_refinement
;
SHELXL-2018 (Sheldrick, Acta Cryst., 2015, C71, 3-8)
;
_computing_structure_solution
;
SHELXT, SHELXS-2013 (Sheldrick, Acta Cryst., 2015, A71, 3-8)
;
_diffrn_ambient_temperature 100(2)
_diffrn_detector_area_resol_mean 7.31
_diffrn_measured_fraction_theta_full 0.999
_diffrn_measured_fraction_theta_max 1.000
_diffrn_measurement_device_type 'Bruker AXS D8 QUEST, Photon III detector'
_diffrn_measurement_method '\f and \w shutterless scans'
_diffrn_radiation_monochromator graphite
_diffrn_radiation_type MoK\a
_diffrn_radiation_wavelength 0.71073
_diffrn_reflns_av_R_equivalents 0.0565
_diffrn_reflns_av_unetI/netI 0.0251
_diffrn_reflns_Laue_measured_fraction_full 0.999
_diffrn_reflns_Laue_measured_fraction_max 1.000
_diffrn_reflns_limit_h_max 13
_diffrn_reflns_limit_h_min -13
_diffrn_reflns_limit_k_max 13
_diffrn_reflns_limit_k_min -13
_diffrn_reflns_limit_l_max 35
_diffrn_reflns_limit_l_min -35
_diffrn_reflns_number 82080
_diffrn_reflns_point_group_measured_fraction_full 0.999
_diffrn_reflns_point_group_measured_fraction_max 1.000
_diffrn_reflns_theta_full 25.242
_diffrn_reflns_theta_max 31.510
_diffrn_reflns_theta_min 2.340
_diffrn_source 'fine-focus sealed X-Ray tube'
_exptl_absorpt_coefficient_mu 1.995
_exptl_absorpt_correction_T_max 0.1033
_exptl_absorpt_correction_T_min 0.0611
_exptl_absorpt_correction_type multi-scan
_exptl_absorpt_process_details
;
 SADABS 2016/2: Krause, L., Herbst-Irmer, R., Sheldrick G.M. & Stalke D.,
 J. Appl. Cryst. 48 (2015) 3-10
;
_exptl_crystal_colour colourless
_exptl_crystal_density_diffrn 1.529
_exptl_crystal_density_method 'not measured'
_exptl_crystal_description block
_exptl_crystal_F_000 984
_exptl_crystal_size_max 0.280
_exptl_crystal_size_mid 0.110
_exptl_crystal_size_min 0.065
_exptl_transmission_factor_max multi-scan
_refine_diff_density_max 1.835
_refine_diff_density_min -1.456
_refine_diff_density_rms 0.077
_refine_ls_extinction_method none
_refine_ls_goodness_of_fit_ref 1.046
_refine_ls_hydrogen_treatment mixed
_refine_ls_matrix_type full
_refine_ls_number_parameters 293
_refine_ls_number_reflns 7000
_refine_ls_number_restraints 2
_refine_ls_restrained_S_all 1.046
_refine_ls_R_factor_all 0.0604
_refine_ls_R_factor_gt 0.0400
_refine_ls_shift/su_max 0.002
_refine_ls_shift/su_mean 0.000
_refine_ls_structure_factor_coef Fsqd
_refine_ls_weighting_details 'w=1/[\s^2^(Fo^2^)+(0.0368P)^2^+2.5382P] where P=(Fo^2^+2Fc^2^)/3'
_refine_ls_weighting_scheme calc
_refine_ls_wR_factor_gt 0.0893
_refine_ls_wR_factor_ref 0.1023
_reflns_Friedel_coverage 0.000
_reflns_number_gt 5348
_reflns_number_total 7000
_reflns_threshold_expression 'I > 2\s(I)'
_cod_data_source_file 4Br3Me.cif
_cod_data_source_block FR10
_cod_original_cell_volume 2103.42(11)
_cod_original_sg_symbol_H-M 'P 21/n'
_cod_database_code 1558194
_shelx_shelxl_version_number 2018/3
_shelx_space_group_comment
;
The symmetry employed for this shelxl refinement is uniquely defined
by the following loop, which should always be used as a source of
symmetry information in preference to the above space-group names.
They are only intended as comments.
;
_shelx_estimated_absorpt_t_min 0.605
_shelx_estimated_absorpt_t_max 0.881

loop_
_space_group_symop_operation_xyz
'x, y, z'
'-x+1/2, y+1/2, -z+1/2'
'-x, -y, -z'
'x-1/2, -y-1/2, z-1/2'

loop_
_atom_site_label
_atom_site_type_symbol
_atom_site_fract_x
_atom_site_fract_y
_atom_site_fract_z
_atom_site_U_iso_or_equiv
_atom_site_adp_type
_atom_site_occupancy
_atom_site_site_symmetry_order
_atom_site_calc_flag
_atom_site_refinement_flags_posn
_atom_site_refinement_flags_adp
_atom_site_refinement_flags_occupancy
_atom_site_disorder_assembly
_atom_site_disorder_group
Br1 Br -0.11875(2) 0.24440(3) 0.50347(2) 0.03380(7) Uani 1 1 d . . . . .
C1 C 0.6383(2) 1.0349(2) 0.25060(8) 0.0275(4) Uani 1 1 d . . . . .
H1A H 0.705683 0.961187 0.237625 0.033 Uiso 1 1 calc R U . . .
H1B H 0.556687 1.038592 0.223820 0.033 Uiso 1 1 calc R U . . .
O1 O 0.51925(14) 0.86851(15) 0.30520(5) 0.0216(3) Uani 1 1 d . . . . .
O2 O 0.70449(19) 1.17215(18) 0.25403(7) 0.0326(4) Uani 1 1 d D . . . .
C2 C 0.5899(2) 0.9949(2) 0.30683(8) 0.0219(4) Uani 1 1 d . . . . .
H2 H 0.739(4) 1.176(4) 0.2231(9) 0.064(11) Uiso 1 1 d D . . . .
O3 O 0.55759(15) 1.09390(15) 0.44903(6) 0.0224(3) Uani 1 1 d . . . . .
C3 C 0.6096(2) 1.0729(2) 0.35381(8) 0.0215(3) Uani 1 1 d . . . . .
H3 H 0.663340 1.160009 0.353484 0.026 Uiso 1 1 calc R U . . .
O4 O 0.41312(15) 0.83395(16) 0.44555(6) 0.0218(3) Uani 1 1 d D . . . .
C4 C 0.54961(19) 1.0246(2) 0.40402(8) 0.0195(3) Uani 1 1 d . . . . .
H4 H 0.429(3) 0.888(3) 0.4723(10) 0.047(9) Uiso 1 1 d D . . . .
O5 O 0.71734(14) 0.62956(16) 0.35134(6) 0.0233(3) Uani 1 1 d . . . . .
C5 C 0.47448(19) 0.8887(2) 0.40037(8) 0.0189(3) Uani 1 1 d . . . . .
O6 O 0.67929(14) 0.44161(16) 0.40825(6) 0.0217(3) Uani 1 1 d . . . . .
C6 C 0.46311(19) 0.8150(2) 0.35197(8) 0.0199(3) Uani 1 1 d . . . . .
N1 N 0.56196(16) 0.38701(19) 0.43519(7) 0.0213(3) Uani 1 1 d . . . . .
H1 H 0.568(3) 0.293(3) 0.4401(12) 0.033(7) Uiso 1 1 d . . . . .
C7 C 0.39126(19) 0.6686(2) 0.34548(8) 0.0192(3) Uani 1 1 d . . . . .
H7 H 0.299867 0.674747 0.364785 0.023 Uiso 1 1 calc R U . . .
C8 C 0.48029(18) 0.5561(2) 0.37542(7) 0.0188(3) Uani 1 1 d . . . . .
C9 C 0.63102(19) 0.5532(2) 0.37408(7) 0.0197(3) Uani 1 1 d . . . . .
C10 C 0.44350(19) 0.4511(2) 0.41271(7) 0.0188(3) Uani 1 1 d . . . . .
C11 C 0.30668(19) 0.4051(2) 0.43360(8) 0.0199(3) Uani 1 1 d . . . . .
C12 C 0.1809(2) 0.4201(2) 0.40190(8) 0.0229(4) Uani 1 1 d . . . . .
H12 H 0.182594 0.462185 0.365975 0.027 Uiso 1 1 calc R U . . .
C13 C 0.0537(2) 0.3739(2) 0.42254(9) 0.0257(4) Uani 1 1 d . . . . .
H13 H -0.031941 0.385395 0.401247 0.031 Uiso 1 1 calc R U . . .
C14 C 0.0535(2) 0.3107(2) 0.47477(9) 0.0252(4) Uani 1 1 d . . . . .
C15 C 0.1765(2) 0.2947(2) 0.50703(9) 0.0263(4) Uani 1 1 d . . . . .
H15 H 0.174219 0.252099 0.542854 0.032 Uiso 1 1 calc R U . . .
C16 C 0.3027(2) 0.3418(2) 0.48619(8) 0.0228(4) Uani 1 1 d . . . . .
H16 H 0.387696 0.331036 0.507916 0.027 Uiso 1 1 calc R U . . .
C17 C 0.3556(2) 0.6366(2) 0.28436(8) 0.0211(3) Uani 1 1 d . . . . .
C18 C 0.4413(2) 0.5530(2) 0.25195(8) 0.0244(4) Uani 1 1 d . . . . .
H18 H 0.520781 0.505179 0.268768 0.029 Uiso 1 1 calc R U . . .
C19 C 0.4134(2) 0.5372(3) 0.19480(8) 0.0280(4) Uani 1 1 d . . . . .
C20 C 0.2955(2) 0.6063(3) 0.17124(9) 0.0317(5) Uani 1 1 d . . . . .
H20 H 0.274344 0.596452 0.132625 0.038 Uiso 1 1 calc R U . . .
C21 C 0.2084(3) 0.6894(3) 0.20347(10) 0.0336(5) Uani 1 1 d . . . . .
H21 H 0.128320 0.736538 0.186811 0.040 Uiso 1 1 calc R U . . .
C22 C 0.2375(2) 0.7041(2) 0.25992(9) 0.0280(4) Uani 1 1 d . . . . .
H22 H 0.176886 0.760322 0.281933 0.034 Uiso 1 1 calc R U . . .
C23 C 0.5100(3) 0.4496(3) 0.15941(10) 0.0410(6) Uani 1 1 d . . . . .
H23A H 0.454172 0.400577 0.129978 0.061 Uiso 1 1 calc R U . . .
H23B H 0.559859 0.376939 0.182482 0.061 Uiso 1 1 calc R U . . .
H23C H 0.578869 0.514292 0.142796 0.061 Uiso 1 1 calc R U . . .

loop_
_atom_site_aniso_label
_atom_site_aniso_U_11
_atom_site_aniso_U_22
_atom_site_aniso_U_33
_atom_site_aniso_U_23
_atom_site_aniso_U_13
_atom_site_aniso_U_12
Br1 0.01808(9) 0.04662(14) 0.03689(12) 0.01366(10) 0.00366(7) -0.00491(9)
C1 0.0372(11) 0.0249(10) 0.0212(9) -0.0008(7) 0.0095(8) -0.0065(8)
O1 0.0241(6) 0.0219(7) 0.0191(6) 0.0002(5) 0.0054(5) -0.0037(5)
O2 0.0478(9) 0.0257(8) 0.0256(8) -0.0024(6) 0.0165(7) -0.0096(7)
C2 0.0230(8) 0.0208(9) 0.0223(8) 0.0010(7) 0.0060(7) -0.0015(7)
O3 0.0264(6) 0.0218(7) 0.0192(6) -0.0007(5) 0.0026(5) -0.0034(5)
C3 0.0230(8) 0.0209(9) 0.0211(8) 0.0004(7) 0.0051(7) -0.0030(7)
O4 0.0245(6) 0.0237(7) 0.0174(6) 0.0006(5) 0.0046(5) -0.0052(5)
C4 0.0180(7) 0.0212(8) 0.0192(8) 0.0007(7) 0.0017(6) 0.0002(6)
O5 0.0198(6) 0.0288(7) 0.0216(6) 0.0015(5) 0.0052(5) -0.0033(5)
C5 0.0181(7) 0.0202(8) 0.0186(8) 0.0019(6) 0.0022(6) -0.0002(6)
O6 0.0172(6) 0.0253(7) 0.0229(6) 0.0030(5) 0.0040(5) -0.0011(5)
C6 0.0189(8) 0.0218(9) 0.0192(8) 0.0023(7) 0.0028(6) -0.0006(7)
N1 0.0173(7) 0.0219(8) 0.0248(8) 0.0049(6) 0.0033(6) -0.0021(6)
C7 0.0183(7) 0.0204(8) 0.0190(8) 0.0010(6) 0.0023(6) -0.0009(6)
C8 0.0183(7) 0.0209(8) 0.0173(8) -0.0009(6) 0.0018(6) -0.0013(6)
C9 0.0201(8) 0.0222(9) 0.0169(8) -0.0009(6) 0.0021(6) -0.0010(7)
C10 0.0186(7) 0.0205(8) 0.0173(8) -0.0012(6) 0.0010(6) -0.0014(6)
C11 0.0185(7) 0.0205(9) 0.0208(8) -0.0003(7) 0.0024(6) -0.0015(6)
C12 0.0197(8) 0.0265(9) 0.0223(9) 0.0025(7) 0.0001(7) -0.0023(7)
C13 0.0189(8) 0.0317(11) 0.0263(9) 0.0042(8) -0.0015(7) -0.0018(7)
C14 0.0181(8) 0.0298(10) 0.0279(10) 0.0041(8) 0.0035(7) -0.0033(7)
C15 0.0208(8) 0.0343(11) 0.0238(9) 0.0059(8) 0.0024(7) -0.0021(8)
C16 0.0182(8) 0.0283(10) 0.0219(8) 0.0018(7) 0.0004(6) -0.0007(7)
C17 0.0212(8) 0.0215(9) 0.0203(8) 0.0029(7) -0.0012(6) -0.0043(7)
C18 0.0227(8) 0.0285(10) 0.0218(9) 0.0009(7) -0.0007(7) -0.0033(7)
C19 0.0296(10) 0.0336(11) 0.0209(9) -0.0021(8) 0.0017(7) -0.0106(8)
C20 0.0379(11) 0.0355(12) 0.0210(9) 0.0032(8) -0.0070(8) -0.0113(9)
C21 0.0339(11) 0.0325(11) 0.0336(11) 0.0060(9) -0.0122(9) -0.0036(9)
C22 0.0259(9) 0.0270(10) 0.0307(10) 0.0014(8) -0.0051(8) 0.0006(8)
C23 0.0380(12) 0.0600(17) 0.0253(10) -0.0095(11) 0.0050(9) -0.0066(12)

loop_
_atom_type_symbol
_atom_type_description
_atom_type_scat_dispersion_real
_atom_type_scat_dispersion_imag
_atom_type_scat_source
C C 0.0033 0.0016 'International Tables Vol C Tables 4.2.6.8 and 6.1.1.4'
H H 0.0000 0.0000 'International Tables Vol C Tables 4.2.6.8 and 6.1.1.4'
N N 0.0061 0.0033 'International Tables Vol C Tables 4.2.6.8 and 6.1.1.4'
O O 0.0106 0.0060 'International Tables Vol C Tables 4.2.6.8 and 6.1.1.4'
Br Br -0.2901 2.4595 'International Tables Vol C Tables 4.2.6.8 and 6.1.1.4'

loop_
_geom_angle_atom_site_label_1
_geom_angle_atom_site_label_2
_geom_angle_atom_site_label_3
_geom_angle
_geom_angle_site_symmetry_1
_geom_angle_site_symmetry_3
_geom_angle_publ_flag
O2 C1 C2 108.53(17) . . ?
O2 C1 H1A 110.0 . . ?
C2 C1 H1A 110.0 . . ?
O2 C1 H1B 110.0 . . ?
C2 C1 H1B 110.0 . . ?
H1A C1 H1B 108.4 . . ?
C2 O1 C6 120.04(15) . . ?
C1 O2 H2 100(3) . . ?
O1 C2 C3 122.67(17) . . ?
O1 C2 C1 110.88(17) . . ?
C3 C2 C1 126.44(18) . . ?
C2 C3 C4 119.98(18) . . ?
C2 C3 H3 120.0 . . ?
C4 C3 H3 120.0 . . ?
C5 O4 H4 110(2) . . ?
O3 C4 C3 124.10(18) . . ?
O3 C4 C5 120.43(17) . . ?
C3 C4 C5 115.45(17) . . ?
C6 C5 O4 119.12(17) . . ?
C6 C5 C4 120.83(17) . . ?
O4 C5 C4 120.05(16) . . ?
C9 O6 N1 106.97(13) . . ?
C5 C6 O1 120.97(17) . . ?
C5 C6 C7 123.84(16) . . ?
O1 C6 C7 115.18(16) . . ?
C10 N1 O6 108.43(15) . . ?
C10 N1 H1 122.2(19) . . ?
O6 N1 H1 111.5(19) . . ?
C8 C7 C6 108.73(15) . . ?
C8 C7 C17 115.51(16) . . ?
C6 C7 C17 110.68(15) . . ?
C8 C7 H7 107.2 . . ?
C6 C7 H7 107.2 . . ?
C17 C7 H7 107.2 . . ?
C10 C8 C9 106.25(16) . . ?
C10 C8 C7 130.36(16) . . ?
C9 C8 C7 123.00(16) . . ?
O5 C9 O6 118.79(16) . . ?
O5 C9 C8 133.20(18) . . ?
O6 C9 C8 107.95(15) . . ?
N1 C10 C8 109.86(16) . . ?
N1 C10 C11 117.57(16) . . ?
C8 C10 C11 132.46(17) . . ?
C16 C11 C12 119.08(17) . . ?
C16 C11 C10 119.01(17) . . ?
C12 C11 C10 121.89(17) . . ?
C13 C12 C11 120.49(18) . . ?
C13 C12 H12 119.8 . . ?
C11 C12 H12 119.8 . . ?
C14 C13 C12 118.97(18) . . ?
C14 C13 H13 120.5 . . ?
C12 C13 H13 120.5 . . ?
C15 C14 C13 121.70(18) . . ?
C15 C14 Br1 118.55(15) . . ?
C13 C14 Br1 119.75(15) . . ?
C16 C15 C14 118.87(19) . . ?
C16 C15 H15 120.6 . . ?
C14 C15 H15 120.6 . . ?
C15 C16 C11 120.88(18) . . ?
C15 C16 H16 119.6 . . ?
C11 C16 H16 119.6 . . ?
C18 C17 C22 119.30(18) . . ?
C18 C17 C7 122.59(17) . . ?
C22 C17 C7 117.93(18) . . ?
C17 C18 C19 121.35(19) . . ?
C17 C18 H18 119.3 . . ?
C19 C18 H18 119.3 . . ?
C20 C19 C18 118.3(2) . . ?
C20 C19 C23 120.6(2) . . ?
C18 C19 C23 121.0(2) . . ?
C21 C20 C19 120.7(2) . . ?
C21 C20 H20 119.7 . . ?
C19 C20 H20 119.7 . . ?
C20 C21 C22 120.3(2) . . ?
C20 C21 H21 119.9 . . ?
C22 C21 H21 119.9 . . ?
C21 C22 C17 120.0(2) . . ?
C21 C22 H22 120.0 . . ?
C17 C22 H22 120.0 . . ?
C19 C23 H23A 109.5 . . ?
C19 C23 H23B 109.5 . . ?
H23A C23 H23B 109.5 . . ?
C19 C23 H23C 109.5 . . ?
H23A C23 H23C 109.5 . . ?
H23B C23 H23C 109.5 . . ?

loop_
_geom_bond_atom_site_label_1
_geom_bond_atom_site_label_2
_geom_bond_distance
_geom_bond_site_symmetry_2
_geom_bond_publ_flag
Br1 C14 1.8973(19) . ?
C1 O2 1.412(3) . ?
C1 C2 1.494(3) . ?
C1 H1A 0.9900 . ?
C1 H1B 0.9900 . ?
O1 C2 1.342(2) . ?
O1 C6 1.358(2) . ?
O2 H2 0.828(18) . ?
C2 C3 1.349(3) . ?
O3 C4 1.259(2) . ?
C3 C4 1.428(3) . ?
C3 H3 0.9500 . ?
O4 C5 1.352(2) . ?
O4 H4 0.825(17) . ?
C4 C5 1.441(3) . ?
O5 C9 1.224(2) . ?
C5 C6 1.351(3) . ?
O6 C9 1.385(2) . ?
O6 N1 1.402(2) . ?
C6 C7 1.515(3) . ?
N1 C10 1.363(2) . ?
N1 H1 0.87(3) . ?
C7 C8 1.504(3) . ?
C7 C17 1.529(3) . ?
C7 H7 1.0000 . ?
C8 C10 1.374(3) . ?
C8 C9 1.430(2) . ?
C10 C11 1.471(2) . ?
C11 C16 1.398(3) . ?
C11 C12 1.399(3) . ?
C12 C13 1.388(3) . ?
C12 H12 0.9500 . ?
C13 C14 1.388(3) . ?
C13 H13 0.9500 . ?
C14 C15 1.385(3) . ?
C15 C16 1.384(3) . ?
C15 H15 0.9500 . ?
C16 H16 0.9500 . ?
C17 C18 1.383(3) . ?
C17 C22 1.391(3) . ?
C18 C19 1.402(3) . ?
C18 H18 0.9500 . ?
C19 C20 1.389(3) . ?
C19 C23 1.509(3) . ?
C20 C21 1.385(4) . ?
C20 H20 0.9500 . ?
C21 C22 1.386(3) . ?
C21 H21 0.9500 . ?
C22 H22 0.9500 . ?
C23 H23A 0.9800 . ?
C23 H23B 0.9800 . ?
C23 H23C 0.9800 . ?

loop_
_geom_hbond_atom_site_label_D
_geom_hbond_atom_site_label_H
_geom_hbond_atom_site_label_A
_geom_hbond_distance_DH
_geom_hbond_distance_HA
_geom_hbond_distance_DA
_geom_hbond_angle_DHA
_geom_hbond_site_symmetry_A
_geom_hbond_publ_flag
O2 H2 O5 0.828(18) 1.90(2) 2.703(2) 162(4) 2_655 yes
O4 H4 O3 0.825(17) 2.33(3) 2.757(2) 113(3) . yes
O4 H4 O3 0.825(17) 1.90(2) 2.6333(19) 147(3) 3_676 yes
N1 H1 O3 0.87(3) 1.85(3) 2.720(2) 173(3) 1_545 yes

loop_
_geom_torsion_atom_site_label_1
_geom_torsion_atom_site_label_2
_geom_torsion_atom_site_label_3
_geom_torsion_atom_site_label_4
_geom_torsion
_geom_torsion_site_symmetry_1
_geom_torsion_site_symmetry_2
_geom_torsion_site_symmetry_3
_geom_torsion_site_symmetry_4
_geom_torsion_publ_flag
C6 O1 C2 C3 0.6(3) . . . . ?
C6 O1 C2 C1 -178.29(17) . . . . ?
O2 C1 C2 O1 176.64(17) . . . . ?
O2 C1 C2 C3 -2.2(3) . . . . ?
O1 C2 C3 C4 -2.5(3) . . . . ?
C1 C2 C3 C4 176.30(19) . . . . ?
C2 C3 C4 O3 -176.77(19) . . . . ?
C2 C3 C4 C5 2.2(3) . . . . ?
O3 C4 C5 C6 178.74(18) . . . . ?
C3 C4 C5 C6 -0.2(3) . . . . ?
O3 C4 C5 O4 -0.6(3) . . . . ?
C3 C4 C5 O4 -179.62(17) . . . . ?
O4 C5 C6 O1 177.85(16) . . . . ?
C4 C5 C6 O1 -1.5(3) . . . . ?
O4 C5 C6 C7 -3.3(3) . . . . ?
C4 C5 C6 C7 177.32(17) . . . . ?
C2 O1 C6 C5 1.4(3) . . . . ?
C2 O1 C6 C7 -177.54(16) . . . . ?
C9 O6 N1 C10 7.5(2) . . . . ?
C5 C6 C7 C8 -69.7(2) . . . . ?
O1 C6 C7 C8 109.24(18) . . . . ?
C5 C6 C7 C17 162.44(18) . . . . ?
O1 C6 C7 C17 -18.6(2) . . . . ?
C6 C7 C8 C10 131.1(2) . . . . ?
C17 C7 C8 C10 -103.8(2) . . . . ?
C6 C7 C8 C9 -40.7(2) . . . . ?
C17 C7 C8 C9 84.4(2) . . . . ?
N1 O6 C9 O5 171.13(17) . . . . ?
N1 O6 C9 C8 -6.49(19) . . . . ?
C10 C8 C9 O5 -174.0(2) . . . . ?
C7 C8 C9 O5 -0.5(3) . . . . ?
C10 C8 C9 O6 3.2(2) . . . . ?
C7 C8 C9 O6 176.68(16) . . . . ?
O6 N1 C10 C8 -5.6(2) . . . . ?
O6 N1 C10 C11 177.77(15) . . . . ?
C9 C8 C10 N1 1.5(2) . . . . ?
C7 C8 C10 N1 -171.33(18) . . . . ?
C9 C8 C10 C11 177.46(19) . . . . ?
C7 C8 C10 C11 4.6(3) . . . . ?
N1 C10 C11 C16 22.5(3) . . . . ?
C8 C10 C11 C16 -153.2(2) . . . . ?
N1 C10 C11 C12 -156.14(19) . . . . ?
C8 C10 C11 C12 28.2(3) . . . . ?
C16 C11 C12 C13 0.6(3) . . . . ?
C10 C11 C12 C13 179.16(19) . . . . ?
C11 C12 C13 C14 -0.9(3) . . . . ?
C12 C13 C14 C15 1.0(3) . . . . ?
C12 C13 C14 Br1 -179.17(16) . . . . ?
C13 C14 C15 C16 -0.7(3) . . . . ?
Br1 C14 C15 C16 179.52(17) . . . . ?
C14 C15 C16 C11 0.2(3) . . . . ?
C12 C11 C16 C15 -0.2(3) . . . . ?
C10 C11 C16 C15 -178.84(19) . . . . ?
C8 C7 C17 C18 -27.4(3) . . . . ?
C6 C7 C17 C18 96.7(2) . . . . ?
C8 C7 C17 C22 157.61(18) . . . . ?
C6 C7 C17 C22 -78.3(2) . . . . ?
C22 C17 C18 C19 1.3(3) . . . . ?
C7 C17 C18 C19 -173.61(18) . . . . ?
C17 C18 C19 C20 -1.0(3) . . . . ?
C17 C18 C19 C23 178.1(2) . . . . ?
C18 C19 C20 C21 0.4(3) . . . . ?
C23 C19 C20 C21 -178.6(2) . . . . ?
C19 C20 C21 C22 -0.3(3) . . . . ?
C20 C21 C22 C17 0.7(3) . . . . ?
C18 C17 C22 C21 -1.2(3) . . . . ?
C7 C17 C22 C21 173.97(19) . . . . ?
